data_7701901
loop_
_publ_author_name
'Magherusan, Adriana M.'
'Nelis, Daniel N.'
'Twamley, Brendan'
'McDonald, Aidan R.'

_publ_section_title
;
 Catechol oxidase activity of comparable dimanganese and dicopper
 complexes.
;
_journal_issue 43
_journal_name_full 'Dalton transactions (Cambridge, England : 2003)'
_journal_page_first 15555
_journal_page_last 15564
_journal_paper_doi 10.1039/c8dt01378k
_journal_volume 47
_journal_year 2018
_chemical_absolute_configuration unk
_chemical_formula_moiety 'C42 H37 Mn2 N10 O3, 2(Cl O4), 2(C2 H3 N)'
_chemical_formula_sum 'C46 H43 Cl2 Mn2 N12 O11'
_chemical_formula_weight 1120.70
_space_group_crystal_system monoclinic
_space_group_IT_number 9
_space_group_name_Hall 'C -2yc'
_space_group_name_H-M_alt 'C 1 c 1'
_symmetry_space_group_name_Hall 'C -2yc'
_symmetry_space_group_name_H-M 'C 1 c 1'
_atom_sites_solution_hydrogens geom
_atom_sites_solution_primary dual
_audit_creation_date 2017-03-10
_audit_creation_method
;
Olex2 1.2
(compiled 2017.03.02 svn.r3394 for OlexSys, GUI svn.r5324)
;
_audit_update_record
;
2018-02-07 deposited with the CCDC.
2018-10-15 downloaded from the CCDC.
;
_cell_angle_alpha 90
_cell_angle_beta 115.314(3)
_cell_angle_gamma 90
_cell_formula_units_Z 4
_cell_length_a 21.3934(11)
_cell_length_b 21.7926(11)
_cell_length_c 11.6260(6)
_cell_measurement_reflns_used 9030
_cell_measurement_temperature 100(2)
_cell_measurement_theta_max 25.70
_cell_measurement_theta_min 2.69
_cell_volume 4899.8(5)
_computing_cell_refinement 'SAINT v8.37A (Bruker, 2015)'
_computing_data_reduction 'SAINT v8.37A (Bruker, 2015)'
_computing_molecular_graphics 'Olex2 (Dolomanov et al., 2009)'
_computing_publication_material 'Olex2 (Dolomanov et al., 2009)'
_computing_structure_refinement 'XL (Sheldrick, 2008)'
_computing_structure_solution 'XT (Sheldrick, 2015)'
_diffrn_ambient_temperature 100(2)
_diffrn_detector 'Bruker D8 Quest ECO'
_diffrn_detector_area_resol_mean 5.12
_diffrn_detector_type 'CMOS area detector'
_diffrn_measured_fraction_theta_full 0.999
_diffrn_measured_fraction_theta_max 0.998
_diffrn_measurement_device 'three-circle diffractometer'
_diffrn_measurement_device_type 'Bruker D8 Quest ECO'
_diffrn_measurement_method '\w and \f scans'
_diffrn_radiation_monochromator graphite
_diffrn_radiation_probe x-ray
_diffrn_radiation_type MoK\a
_diffrn_radiation_wavelength 0.71073
_diffrn_reflns_av_R_equivalents 0.0788
_diffrn_reflns_av_unetI/netI 0.0500
_diffrn_reflns_Laue_measured_fraction_full 0.999
_diffrn_reflns_Laue_measured_fraction_max 0.998
_diffrn_reflns_limit_h_max 26
_diffrn_reflns_limit_h_min -26
_diffrn_reflns_limit_k_max 26
_diffrn_reflns_limit_k_min -26
_diffrn_reflns_limit_l_max 14
_diffrn_reflns_limit_l_min -14
_diffrn_reflns_number 68365
_diffrn_reflns_point_group_measured_fraction_full 0.999
_diffrn_reflns_point_group_measured_fraction_max 0.998
_diffrn_reflns_theta_full 25.242
_diffrn_reflns_theta_max 25.998
_diffrn_reflns_theta_min 2.736
_diffrn_source 'standard sealed x-ray tube'
_diffrn_source_target Mo
_diffrn_standards_number 0
_exptl_absorpt_coefficient_mu 0.698
_exptl_absorpt_correction_T_max 0.7455
_exptl_absorpt_correction_T_min 0.6867
_exptl_absorpt_correction_type multi-scan
_exptl_absorpt_process_details
'SADABS-2016/2 (Bruker,2016/2) was used for absorption correction. wR2(int) was 0.0873 before and 0.0660 after correction. The Ratio of minimum to maximum transmission is 0.9145. The \l/2 correction factor is 0.00150.'
_exptl_crystal_colour 'clear colourless'
_exptl_crystal_colour_lustre clear
_exptl_crystal_colour_primary colourless
_exptl_crystal_density_diffrn 1.519
_exptl_crystal_description lozenge
_exptl_crystal_F_000 2300
_exptl_crystal_size_max 0.18
_exptl_crystal_size_mid 0.11
_exptl_crystal_size_min 0.09
_refine_diff_density_max 0.722
_refine_diff_density_min -0.642
_refine_diff_density_rms 0.102
_refine_ls_abs_structure_details
;
 Refined as an inversion twin.
;
_refine_ls_abs_structure_Flack 0.49(5)
_refine_ls_extinction_method none
_refine_ls_goodness_of_fit_ref 1.120
_refine_ls_hydrogen_treatment constr
_refine_ls_matrix_type full
_refine_ls_number_parameters 544
_refine_ls_number_reflns 9586
_refine_ls_number_restraints 27
_refine_ls_restrained_S_all 1.121
_refine_ls_R_factor_all 0.0977
_refine_ls_R_factor_gt 0.0766
_refine_ls_shift/su_max 0.000
_refine_ls_shift/su_mean 0.000
_refine_ls_structure_factor_coef Fsqd
_refine_ls_weighting_details 'w=1/[\s^2^(Fo^2^)+(0.0308P)^2^+50.5236P] where P=(Fo^2^+2Fc^2^)/3'
_refine_ls_weighting_scheme calc
_refine_ls_wR_factor_gt 0.1598
_refine_ls_wR_factor_ref 0.1703
_reflns_Friedel_coverage 0.998
_reflns_Friedel_fraction_full 0.999
_reflns_Friedel_fraction_max 0.998
_reflns_number_gt 7856
_reflns_number_total 9586
_reflns_threshold_expression 'I > 2\s(I)'
_cod_data_source_file c8dt01378k2.cif
_cod_data_source_block 6
_cod_original_cell_volume 4899.8(4)
_cod_database_code 7701901
_shelx_shelxl_version_number 2014/7
_shelx_space_group_comment
;
The symmetry employed for this shelxl refinement is uniquely defined
by the following loop, which should always be used as a source of
symmetry information in preference to the above space-group names.
They are only intended as comments.
;
_shelx_estimated_absorpt_t_max 0.940
_shelx_estimated_absorpt_t_min 0.885
_olex2_refinement_description
;
1. Twinned data refinement
 Scales: 0.51(5)
 0.49(5)
2. Fixed Uiso
 At 1.2 times of:
  All C(H) groups, All C(H,H) groups, All N(H) groups
 At 1.5 times of:
  All C(H,H,H) groups
3. Restrained distances
 C25A-C36A
 2.3 with sigma of 0.01
 N21-C22 = N21-C22A
 1.45 with sigma of 0.01
 C23-C22 = C23-C22A
 1.52 with sigma of 0.01
 C25A-C23 = C25-C23
 1.52 with sigma of 0.01
 N26-C25A
 1.49 with sigma of 0.01
 N21-C22A \\sim N21-C22
 with sigma of 0.01
 N21-C10A \\sim N21-C10
 with sigma of 0.01
 N21-C20A \\sim N21-C10
 with sigma of 0.01
 C36A-C35 \\sim C36-C35
 with sigma of 0.01
 C10-C9 \\sim C10A-C9A
 with sigma of 0.01
 N8-C7A \\sim N8A-C7A
 with sigma of 0.01
 N8A-C9A \\sim N8-C9
 with sigma of 0.01
 N1A-C2A \\sim N1-C2A
 with sigma of 0.01
 N1-C2 \\sim N1A-C2A
 with sigma of 0.01
 N1-C9 \\sim N1A-C9A
 with sigma of 0.01
4. Restrained planarity
 N1A, C2A, C7A, C7A, N8A, C9A
 with sigma of 0.01
 N37A, C43A, C38A, N44A, C45A
 with sigma of 0.01
5. Uiso/Uaniso restraints and constraints
Uanis(C10) = Uanis(C10A) = Uanis(C20) = Uanis(C20A)
Uanis(C46A) = Uanis(C46) = Uanis(C25) = Uanis(C25A) = Uanis(C36) = Uanis(C36A)
Uanis(C22A) = Uanis(C22) = Uanis(C25A) = Uanis(C25)
Uanis(N37) = Uanis(N44) = Uanis(C41A) = Uanis(C40A) = Uanis(C39A) = Uanis(C38)
= Uanis(C43) = Uanis(C42A) = Uanis(C45) = Uanis(N44A) = Uanis(C45A) =
Uanis(N37A) = Uanis(C38A) = Uanis(C39) = Uanis(C40) = Uanis(C41) = Uanis(C42) =
Uanis(C43A)
Uanis(C7A) = Uanis(C2A) = Uanis(C6A) = Uanis(C5A) = Uanis(C4A) = Uanis(C3A) =
Uanis(C9) = Uanis(N8) = Uanis(N1) = Uanis(N8A) = Uanis(C9A) = Uanis(N1A) =
Uanis(C7) = Uanis(C3) = Uanis(C2) = Uanis(C4) = Uanis(C6) = Uanis(C5)
Uanis(O4) = Uanis(O4A) = Uanis(O3) = Uanis(O3A) = Uanis(O1) = Uanis(O1A) =
Uanis(O2) = Uanis(O2A)
Uanis(Cl1A) = Uanis(Cl1)
Uanis(O6) = Uanis(O6A) = Uanis(O5) = Uanis(O5A) = Uanis(O7) = Uanis(O7A) =
Uanis(O8) = Uanis(O8A)
Uanis(Cl2) = Uanis(Cl2A)
6. Others
 Sof(N1A)=Sof(N8A)=Sof(H8A)=Sof(N37A)=Sof(N44A)=Sof(H44A)=Sof(C3A)=Sof(H3A)=
 Sof(C2A)=Sof(C7A)=Sof(C6A)=Sof(H6A)=Sof(C5A)=Sof(H5A)=Sof(C4A)=Sof(H4A)=
 Sof(C9A)=Sof(C10A)=Sof(H10C)=Sof(H10D)=Sof(C20A)=Sof(H20C)=Sof(H20D)=Sof(C22)=
 Sof(H22A)=Sof(H22B)=Sof(C25A)=Sof(H25C)=Sof(H25D)=Sof(C36A)=Sof(H36C)=
 Sof(H36D)=Sof(C43A)=Sof(C42A)=Sof(H42A)=Sof(C41A)=Sof(H41A)=Sof(C40A)=
 Sof(H40A)=Sof(C39A)=Sof(H39A)=Sof(C38A)=Sof(C45A)=Sof(C46A)=Sof(H46C)=
 Sof(H46D)=1-FVAR(1)
 Sof(N1)=Sof(N8)=Sof(H8)=Sof(N37)=Sof(N44)=Sof(H44)=Sof(C7)=Sof(C2)=Sof(C3)=
 Sof(H3)=Sof(C4)=Sof(H4)=Sof(C5)=Sof(H5)=Sof(C6)=Sof(H6)=Sof(C9)=Sof(C10)=
 Sof(H10A)=Sof(H10B)=Sof(C20)=Sof(H20A)=Sof(H20B)=Sof(C22A)=Sof(H22C)=Sof(H22D)=
 Sof(C25)=Sof(H25A)=Sof(H25B)=Sof(C36)=Sof(H36A)=Sof(H36B)=Sof(C42)=Sof(H42)=
 Sof(C41)=Sof(H41)=Sof(C40)=Sof(H40)=Sof(C39)=Sof(H39)=Sof(C38)=Sof(C43)=
 Sof(C45)=Sof(C46)=Sof(H46A)=Sof(H46B)=FVAR(1)
 Sof(Cl1A)=Sof(O2A)=Sof(O4A)=Sof(O1A)=Sof(O3A)=1-FVAR(2)
 Sof(Cl1)=Sof(O1)=Sof(O2)=Sof(O3)=Sof(O4)=FVAR(2)
 Sof(Cl2A)=Sof(O6A)=Sof(O7A)=Sof(O5A)=Sof(O8A)=1-FVAR(3)
 Sof(Cl2)=Sof(O5)=Sof(O6)=Sof(O7)=Sof(O8)=FVAR(3)
7.a Free rotating group:
 Cl1A(O2A,O4A,O1A,O3A), Cl2A(O6A,O7A,O5A,O8A)
7.b Secondary CH2 refined with riding coordinates:
 C10(H10A,H10B), C10A(H10C,H10D), C20(H20A,H20B), C20A(H20C,H20D), C22(H22A,
 H22B), C22A(H22C,H22D), C25(H25A,H25B), C25A(H25C,H25D), C36(H36A,H36B),
 C36A(H36C,H36D), C46(H46A,H46B), C46A(H46C,H46D)
7.c Aromatic/amide H refined with riding coordinates:
 N8(H8), N8A(H8A), N18(H18), N34(H34), N44(H44), N44A(H44A), C3A(H3A),
 C6A(H6A), C5A(H5A), C4A(H4A), C3(H3), C4(H4), C5(H5), C6(H6), C13(H13),
 C14(H14), C15(H15), C16(H16), C29(H29), C30(H30), C31(H31), C32(H32), C42(H42),
  C41(H41), C40(H40), C39(H39), C42A(H42A), C41A(H41A), C40A(H40A), C39A(H39A),
 C51(H51), C52(H52), C53(H53), C54(H54), C55(H55)
7.d Fitted hexagon refined as free rotating group:
 C3A(C2A,C7A,C6A,C5A,C4A), C7(C2,C3,C4,C5,C6), C42(C41,C40,C39,C38,C43),
 C43A(C42A,C41A,C40A,C39A,C38A)
7.e Idealised Me refined as rotating group:
 C58(H58A,H58B,H58C), C61(H61A,H61B,H61C)
;
_olex2_exptl_crystal_mounting_method 'mounted in oil on a Mitegen holder'
_olex2_submission_original_sample_id AMM636
_olex2_submission_special_instructions 'No special instructions were received'

loop_
_space_group_symop_operation_xyz
'x, y, z'
'x, -y, z+1/2'
'x+1/2, y+1/2, z'
'x+1/2, -y+1/2, z+1/2'

loop_
_atom_site_label
_atom_site_type_symbol
_atom_site_fract_x
_atom_site_fract_y
_atom_site_fract_z
_atom_site_U_iso_or_equiv
_atom_site_adp_type
_atom_site_occupancy
_atom_site_site_symmetry_order
_atom_site_calc_flag
_atom_site_refinement_flags_posn
_atom_site_refinement_flags_occupancy
_atom_site_disorder_assembly
_atom_site_disorder_group
Mn1 Mn 0.52301(9) 0.72651(7) 0.56122(17) 0.0280(4) Uani 1 1 d . . . .
Mn2 Mn 0.45319(9) 0.73197(7) 0.22403(17) 0.0265(4) Uani 1 1 d . . . .
O24 O 0.4890(5) 0.6832(2) 0.3869(11) 0.0298(15) Uani 1 1 d . . . .
O47 O 0.5131(4) 0.8176(3) 0.5041(8) 0.0267(19) Uani 1 1 d . . . .
O48 O 0.4713(4) 0.8192(3) 0.2941(8) 0.0257(18) Uani 1 1 d . . . .
N1 N 0.4622(9) 0.7164(7) 0.6645(18) 0.0370(13) Uani 0.804(9) 1 d D P A 1
N1A N 0.455(3) 0.714(2) 0.654(5) 0.0370(13) Uani 0.196(9) 1 d D P A 2
N8 N 0.3956(8) 0.6558(5) 0.7266(15) 0.0370(13) Uani 0.804(9) 1 d D P A 1
H8 H 0.3775 0.6227 0.7437 0.044 Uiso 0.804(9) 1 calc R P A 1
N8A N 0.397(3) 0.6587(12) 0.702(5) 0.0370(13) Uani 0.196(9) 1 d D P A 2
H8A H 0.3770 0.6262 0.7172 0.044 Uiso 0.196(9) 1 calc R P A 2
N11 N 0.6274(5) 0.7145(5) 0.6898(11) 0.031(2) Uani 1 1 d . . . .
N18 N 0.7152(5) 0.6549(5) 0.8165(10) 0.035(3) Uani 1 1 d . . . .
H18 H 0.7381 0.6222 0.8571 0.043 Uiso 1 1 calc R . . .
N21 N 0.5309(5) 0.6177(4) 0.6117(10) 0.042(3) Uani 1 1 d D . . .
N26 N 0.4394(5) 0.6262(4) 0.1517(11) 0.035(2) Uani 1 1 d D . . .
N27 N 0.3480(6) 0.7215(4) 0.1041(11) 0.029(2) Uani 1 1 d . . . .
N34 N 0.2565(6) 0.6685(4) -0.0172(10) 0.033(2) Uani 1 1 d . . . .
H34 H 0.2312 0.6368 -0.0576 0.040 Uiso 1 1 calc R . . .
N37 N 0.5094(8) 0.7277(5) 0.1068(14) 0.0329(11) Uani 0.804(9) 1 d . P A 1
N37A N 0.520(3) 0.711(2) 0.149(4) 0.0329(11) Uani 0.196(9) 1 d . P A 2
N44 N 0.5582(6) 0.6697(5) 0.0128(12) 0.0329(11) Uani 0.804(9) 1 d . P A 1
H44 H 0.5658 0.6375 -0.0252 0.040 Uiso 0.804(9) 1 calc R P A 1
N44A N 0.583(2) 0.655(2) 0.086(4) 0.0329(11) Uani 0.196(9) 1 d . P A 2
H44A H 0.6012 0.6227 0.0666 0.040 Uiso 0.196(9) 1 calc R P A 2
C3A C 0.411(2) 0.8187(19) 0.669(5) 0.0370(13) Uani 0.196(9) 1 d . P A 2
H3A H 0.4415 0.8410 0.6436 0.044 Uiso 0.196(9) 1 calc R P A 2
C2A C 0.420(3) 0.756(2) 0.689(7) 0.0370(13) Uani 0.196(9) 1 d DG P A 2
C7A C 0.375(3) 0.7233(13) 0.726(6) 0.0370(13) Uani 0.196(9) 1 d DG P A 2
C6A C 0.323(2) 0.7537(16) 0.743(5) 0.0370(13) Uani 0.196(9) 1 d G P A 2
H6A H 0.2925 0.7314 0.7679 0.044 Uiso 0.196(9) 1 calc R P A 2
C5A C 0.3144(18) 0.8166(16) 0.723(4) 0.0370(13) Uani 0.196(9) 1 d G P A 2
H5A H 0.2784 0.8374 0.7340 0.044 Uiso 0.196(9) 1 calc R P A 2
C4A C 0.359(2) 0.8491(12) 0.686(5) 0.0370(13) Uani 0.196(9) 1 d G P A 2
H4A H 0.3529 0.8921 0.6718 0.044 Uiso 0.196(9) 1 calc R P A 2
C7 C 0.3811(8) 0.7124(3) 0.7403(14) 0.0370(13) Uani 0.804(9) 1 d . P A 1
C2 C 0.4201(8) 0.7501(5) 0.6994(15) 0.0370(13) Uani 0.804(9) 1 d DG P A 1
C3 C 0.4121(6) 0.8134(5) 0.6982(13) 0.0370(13) Uani 0.804(9) 1 d G P A 1
H3 H 0.4387 0.8391 0.6703 0.044 Uiso 0.804(9) 1 calc R P A 1
C4 C 0.3651(5) 0.8391(3) 0.7380(11) 0.0370(13) Uani 0.804(9) 1 d G P A 1
H4 H 0.3597 0.8824 0.7372 0.044 Uiso 0.804(9) 1 calc R P A 1
C5 C 0.3262(5) 0.8014(4) 0.7789(11) 0.0370(13) Uani 0.804(9) 1 d G P A 1
H5 H 0.2941 0.8190 0.8060 0.044 Uiso 0.804(9) 1 calc R P A 1
C6 C 0.3342(6) 0.7381(4) 0.7800(11) 0.0370(13) Uani 0.804(9) 1 d G P A 1
H6 H 0.3076 0.7124 0.8080 0.044 Uiso 0.804(9) 1 calc R P A 1
C9 C 0.4436(9) 0.6578(8) 0.6812(18) 0.0370(13) Uani 0.804(9) 1 d D P A 1
C9A C 0.445(3) 0.651(3) 0.658(6) 0.0370(13) Uani 0.196(9) 1 d D P A 2
C10 C 0.4698(8) 0.6012(7) 0.6312(18) 0.038(3) Uani 0.804(9) 1 d D P A 1
H10A H 0.4815 0.5673 0.6936 0.045 Uiso 0.804(9) 1 calc R P A 1
H10B H 0.4327 0.5868 0.5500 0.045 Uiso 0.804(9) 1 calc R P A 1
C10A C 0.512(3) 0.611(2) 0.719(4) 0.038(3) Uani 0.196(9) 1 d D P A 2
H10C H 0.5472 0.6281 0.7989 0.045 Uiso 0.196(9) 1 calc R P A 2
H10D H 0.5019 0.5677 0.7317 0.045 Uiso 0.196(9) 1 calc R P A 2
C12 C 0.6856(6) 0.7491(5) 0.7397(12) 0.028(3) Uani 1 1 d . . . .
C13 C 0.6961(7) 0.8119(6) 0.7228(12) 0.031(3) Uani 1 1 d . . . .
H13 H 0.6589 0.8374 0.6697 0.038 Uiso 1 1 calc R . . .
C14 C 0.7602(7) 0.8342(6) 0.7840(13) 0.035(3) Uani 1 1 d . . . .
H14 H 0.7683 0.8764 0.7750 0.042 Uiso 1 1 calc R . . .
C15 C 0.8164(7) 0.7963(7) 0.8622(14) 0.039(3) Uani 1 1 d . . . .
H15 H 0.8613 0.8138 0.9030 0.047 Uiso 1 1 calc R . . .
C16 C 0.8078(7) 0.7356(6) 0.8802(12) 0.036(3) Uani 1 1 d . . . .
H16 H 0.8454 0.7106 0.9337 0.043 Uiso 1 1 calc R . . .
C17 C 0.7416(6) 0.7123(6) 0.8167(12) 0.027(3) Uani 1 1 d . . . .
C19 C 0.6472(6) 0.6593(6) 0.7412(13) 0.036(3) Uani 1 1 d . . . .
C20 C 0.5942(8) 0.6074(7) 0.7210(16) 0.038(3) Uani 0.804(9) 1 d . P A 1
H20A H 0.6142 0.5678 0.7115 0.045 Uiso 0.804(9) 1 calc R P A 1
H20B H 0.5847 0.6045 0.7971 0.045 Uiso 0.804(9) 1 calc R P A 1
C20A C 0.6058(14) 0.609(3) 0.685(8) 0.038(3) Uani 0.196(9) 1 d D P A 2
H20C H 0.6127 0.5789 0.7528 0.045 Uiso 0.196(9) 1 calc R P A 2
H20D H 0.6234 0.5900 0.6272 0.045 Uiso 0.196(9) 1 calc R P A 2
C22 C 0.480(2) 0.5870(18) 0.4987(14) 0.0293(15) Uani 0.196(9) 1 d D P A 2
H22A H 0.4340 0.5893 0.4977 0.035 Uiso 0.196(9) 1 calc R P A 2
H22B H 0.4930 0.5432 0.4994 0.035 Uiso 0.196(9) 1 calc R P A 2
C22A C 0.5305(7) 0.5883(6) 0.4966(10) 0.0293(15) Uani 0.804(9) 1 d D P A 1
H22C H 0.5771 0.5912 0.4986 0.035 Uiso 0.804(9) 1 calc R P A 1
H22D H 0.5186 0.5444 0.4952 0.035 Uiso 0.804(9) 1 calc R P A 1
C23 C 0.4797(8) 0.6187(4) 0.3811(12) 0.041(3) Uani 1 1 d D . . .
C25 C 0.4831(7) 0.5946(6) 0.2597(12) 0.0293(15) Uani 0.804(9) 1 d D P A 1
H25A H 0.5312 0.5981 0.2691 0.035 Uiso 0.804(9) 1 calc R P A 1
H25B H 0.4704 0.5505 0.2492 0.035 Uiso 0.804(9) 1 calc R P A 1
C25A C 0.436(2) 0.5890(16) 0.2568(15) 0.0293(15) Uani 0.196(9) 1 d D P A 2
H25C H 0.3873 0.5866 0.2458 0.035 Uiso 0.196(9) 1 calc R P A 2
H25D H 0.4524 0.5468 0.2549 0.035 Uiso 0.196(9) 1 calc R P A 2
C28 C 0.2897(7) 0.7612(6) 0.0533(13) 0.033(3) Uani 1 1 d . . . .
C29 C 0.2869(8) 0.8216(6) 0.0745(16) 0.047(4) Uani 1 1 d . . . .
H29 H 0.3265 0.8446 0.1274 0.056 Uiso 1 1 calc R . . .
C30 C 0.2196(8) 0.8484(7) 0.0113(16) 0.053(4) Uani 1 1 d . . . .
H30 H 0.2135 0.8908 0.0219 0.063 Uiso 1 1 calc R . . .
C31 C 0.1637(7) 0.8134(8) -0.0647(15) 0.049(4) Uani 1 1 d . . . .
H31 H 0.1199 0.8327 -0.1060 0.059 Uiso 1 1 calc R . . .
C32 C 0.1683(8) 0.7527(8) -0.0833(16) 0.049(4) Uani 1 1 d . . . .
H32 H 0.1290 0.7289 -0.1348 0.058 Uiso 1 1 calc R . . .
C33 C 0.2330(7) 0.7271(6) -0.0235(13) 0.036(3) Uani 1 1 d . . . .
C35 C 0.3247(7) 0.6668(6) 0.0611(12) 0.033(3) Uani 1 1 d D . . .
C36 C 0.3645(7) 0.6102(6) 0.1019(16) 0.0293(15) Uani 0.804(9) 1 d D P A 1
H36A H 0.3514 0.5815 0.0293 0.035 Uiso 0.804(9) 1 calc R P A 1
H36B H 0.3551 0.5901 0.1693 0.035 Uiso 0.804(9) 1 calc R P A 1
C36A C 0.370(2) 0.619(2) 0.051(3) 0.0293(15) Uani 0.196(9) 1 d D P A 2
H36C H 0.3519 0.5781 0.0583 0.035 Uiso 0.196(9) 1 calc R P A 2
H36D H 0.3715 0.6216 -0.0325 0.035 Uiso 0.196(9) 1 calc R P A 2
C42 C 0.6495(6) 0.7473(4) 0.0194(11) 0.0329(11) Uani 0.804(9) 1 d . P A 1
H42 H 0.6727 0.7223 -0.0171 0.040 Uiso 0.804(9) 1 calc R P A 1
C41 C 0.6706(6) 0.8076(4) 0.0532(12) 0.0329(11) Uani 0.804(9) 1 d G P A 1
H41 H 0.7082 0.8238 0.0399 0.040 Uiso 0.804(9) 1 calc R P A 1
C40 C 0.6366(7) 0.8442(4) 0.1065(13) 0.0329(11) Uani 0.804(9) 1 d G P A 1
H40 H 0.6510 0.8854 0.1296 0.040 Uiso 0.804(9) 1 calc R P A 1
C39 C 0.5816(7) 0.8204(6) 0.1261(13) 0.0329(11) Uani 0.804(9) 1 d G P A 1
H39 H 0.5584 0.8454 0.1625 0.040 Uiso 0.804(9) 1 calc R P A 1
C38 C 0.5606(6) 0.7602(6) 0.0923(13) 0.0329(11) Uani 0.804(9) 1 d G P A 1
C43 C 0.5945(6) 0.7236(4) 0.0389(12) 0.0329(11) Uani 0.804(9) 1 d G P A 1
C43A C 0.598(2) 0.7139(18) 0.078(4) 0.0329(11) Uani 0.196(9) 1 d . P A 2
C42A C 0.650(2) 0.7301(16) 0.044(4) 0.0329(11) Uani 0.196(9) 1 d G P A 2
H42A H 0.6739 0.6993 0.0202 0.040 Uiso 0.196(9) 1 calc R P A 2
C41A C 0.669(2) 0.7913(18) 0.046(5) 0.0329(11) Uani 0.196(9) 1 d G P A 2
H41A H 0.7051 0.8024 0.0230 0.040 Uiso 0.196(9) 1 calc R P A 2
C40A C 0.635(3) 0.8364(15) 0.082(5) 0.0329(11) Uani 0.196(9) 1 d G P A 2
H40A H 0.6474 0.8783 0.0829 0.040 Uiso 0.196(9) 1 calc R P A 2
C39A C 0.582(3) 0.820(2) 0.116(5) 0.0329(11) Uani 0.196(9) 1 d G P A 2
H39A H 0.5586 0.8511 0.1399 0.040 Uiso 0.196(9) 1 calc R P A 2
C38A C 0.564(3) 0.759(3) 0.114(5) 0.0329(11) Uani 0.196(9) 1 d G P A 2
C45 C 0.5084(8) 0.6741(6) 0.0553(15) 0.0329(11) Uani 0.804(9) 1 d . P A 1
C45A C 0.532(3) 0.658(3) 0.133(5) 0.0329(11) Uani 0.196(9) 1 d . P A 2
C46 C 0.4605(7) 0.6241(6) 0.0432(13) 0.0293(15) Uani 0.804(9) 1 d . P A 1
H46A H 0.4830 0.5842 0.0439 0.035 Uiso 0.804(9) 1 calc R P A 1
H46B H 0.4190 0.6277 -0.0388 0.035 Uiso 0.804(9) 1 calc R P A 1
C46A C 0.508(3) 0.601(3) 0.159(6) 0.0293(15) Uani 0.196(9) 1 d . P A 2
H46C H 0.5380 0.5848 0.2439 0.035 Uiso 0.196(9) 1 calc R P A 2
H46D H 0.5009 0.5697 0.0928 0.035 Uiso 0.196(9) 1 calc R P A 2
C49 C 0.4939(7) 0.8442(3) 0.4034(14) 0.0219(19) Uani 1 1 d . . . .
C50 C 0.4967(6) 0.9138(4) 0.4042(13) 0.021(2) Uani 1 1 d . . . .
C51 C 0.5245(6) 0.9438(5) 0.5226(11) 0.029(3) Uani 1 1 d . . . .
H51 H 0.5405 0.9215 0.6003 0.035 Uiso 1 1 calc R . . .
C52 C 0.5274(7) 1.0084(5) 0.5207(12) 0.034(3) Uani 1 1 d . . . .
H52 H 0.5485 1.0303 0.5986 0.041 Uiso 1 1 calc R . . .
C53 C 0.5005(8) 1.0397(4) 0.4092(15) 0.041(3) Uani 1 1 d . . . .
H53 H 0.5006 1.0833 0.4105 0.049 Uiso 1 1 calc R . . .
C54 C 0.4727(7) 1.0094(6) 0.2933(13) 0.039(3) Uani 1 1 d . . . .
H54 H 0.4555 1.0311 0.2150 0.047 Uiso 1 1 calc R . . .
C55 C 0.4711(6) 0.9458(5) 0.2969(10) 0.025(3) Uani 1 1 d . . . .
H55 H 0.4506 0.9241 0.2186 0.030 Uiso 1 1 calc R . . .
Cl1 Cl 0.3229(5) 0.4805(4) 0.2890(9) 0.0268(17) Uani 0.575(13) 1 d . P B 1
O1 O 0.3326(9) 0.5103(7) 0.4000(16) 0.0387(14) Uani 0.575(13) 1 d . P B 1
O2 O 0.2667(9) 0.5148(6) 0.1850(15) 0.0387(14) Uani 0.575(13) 1 d . P B 1
O3 O 0.2953(11) 0.4190(8) 0.284(2) 0.0387(14) Uani 0.575(13) 1 d . P B 1
O4 O 0.3761(9) 0.4750(6) 0.2516(17) 0.0387(14) Uani 0.575(13) 1 d . P B 1
Cl1A Cl 0.3044(5) 0.4764(5) 0.2602(11) 0.0268(17) Uani 0.425(13) 1 d . P B 2
O2A O 0.2386(7) 0.5053(9) 0.1870(14) 0.0387(14) Uani 0.425(13) 1 d G P B 2
O4A O 0.3424(10) 0.4715(7) 0.1837(17) 0.0387(14) Uani 0.425(13) 1 d G P B 2
O1A O 0.3434(8) 0.5129(9) 0.3716(13) 0.0387(14) Uani 0.425(13) 1 d G P B 2
O3A O 0.2934(11) 0.4160(6) 0.299(2) 0.0387(14) Uani 0.425(13) 1 d G P B 2
Cl2 Cl 0.6552(4) 0.4737(3) 0.5167(7) 0.0541(19) Uani 0.667(9) 1 d . P C 1
O5 O 0.6799(10) 0.5060(7) 0.6312(16) 0.062(2) Uani 0.667(9) 1 d . P C 1
O6 O 0.5826(9) 0.4565(7) 0.4726(16) 0.062(2) Uani 0.667(9) 1 d . P C 1
O7 O 0.6521(9) 0.5131(7) 0.4173(17) 0.062(2) Uani 0.667(9) 1 d . P C 1
O8 O 0.6881(10) 0.4164(7) 0.5160(18) 0.062(2) Uani 0.667(9) 1 d . P C 1
Cl2A Cl 0.6865(7) 0.4629(5) 0.5595(12) 0.0541(19) Uani 0.333(9) 1 d . P C 2
O6A O 0.6132(7) 0.4608(11) 0.525(3) 0.062(2) Uani 0.333(9) 1 d G P C 2
O7A O 0.6977(13) 0.4731(10) 0.4471(16) 0.062(2) Uani 0.333(9) 1 d G P C 2
O5A O 0.7174(13) 0.5120(8) 0.6489(18) 0.062(2) Uani 0.333(9) 1 d G P C 2
O8A O 0.7176(11) 0.4053(7) 0.617(2) 0.062(2) Uani 0.333(9) 1 d G P C 2
N56 N 0.8408(8) 0.5752(7) 0.9414(16) 0.073(5) Uani 1 1 d . . . .
C57 C 0.8291(9) 0.5258(8) 0.9268(16) 0.054(4) Uani 1 1 d . . . .
C58 C 0.8131(12) 0.4596(8) 0.902(3) 0.097(8) Uani 1 1 d . . . .
H58A H 0.7936 0.4521 0.8097 0.146 Uiso 1 1 calc GR . . .
H58B H 0.7794 0.4475 0.9339 0.146 Uiso 1 1 calc GR . . .
H58C H 0.8555 0.4356 0.9444 0.146 Uiso 1 1 calc GR . . .
N59 N 0.1564(6) 0.4300(5) 0.3749(11) 0.044(3) Uani 1 1 d . . . .
C60 C 0.1652(7) 0.4818(6) 0.3851(13) 0.038(3) Uani 1 1 d . . . .
C61 C 0.1761(10) 0.5478(6) 0.3934(18) 0.059(4) Uani 1 1 d . . . .
H61A H 0.2211 0.5571 0.4633 0.088 Uiso 1 1 calc GR . . .
H61B H 0.1395 0.5678 0.4092 0.088 Uiso 1 1 calc GR . . .
H61C H 0.1750 0.5630 0.3132 0.088 Uiso 1 1 calc GR . . .

loop_
_atom_site_aniso_label
_atom_site_aniso_U_11
_atom_site_aniso_U_22
_atom_site_aniso_U_33
_atom_site_aniso_U_23
_atom_site_aniso_U_13
_atom_site_aniso_U_12
Mn1 0.0187(9) 0.0129(8) 0.0464(11) 0.0098(7) 0.0081(8) -0.0018(7)
Mn2 0.0237(9) 0.0145(7) 0.0444(11) -0.0082(8) 0.0175(8) -0.0045(7)
O24 0.020(3) 0.007(2) 0.055(4) -0.003(4) 0.008(3) -0.005(3)
O47 0.030(5) 0.015(4) 0.026(4) 0.000(3) 0.004(4) -0.002(3)
O48 0.039(5) 0.011(3) 0.030(4) -0.012(3) 0.017(4) -0.006(3)
N1 0.039(2) 0.032(2) 0.045(3) 0.014(2) 0.022(2) -0.0041(19)
N1A 0.039(2) 0.032(2) 0.045(3) 0.014(2) 0.022(2) -0.0041(19)
N8 0.039(2) 0.032(2) 0.045(3) 0.014(2) 0.022(2) -0.0041(19)
N8A 0.039(2) 0.032(2) 0.045(3) 0.014(2) 0.022(2) -0.0041(19)
N11 0.023(5) 0.018(4) 0.042(6) 0.002(4) 0.006(5) -0.003(4)
N18 0.028(5) 0.026(5) 0.039(6) 0.008(4) 0.001(5) -0.004(4)
N21 0.028(6) 0.026(5) 0.066(8) 0.032(5) 0.013(5) 0.006(4)
N26 0.032(6) 0.017(4) 0.068(7) 0.001(5) 0.032(5) -0.003(4)
N27 0.029(6) 0.024(5) 0.037(6) -0.014(4) 0.015(5) -0.006(4)
N34 0.033(6) 0.027(5) 0.037(5) -0.015(4) 0.013(5) -0.015(4)
N37 0.041(2) 0.021(2) 0.047(3) -0.0011(19) 0.030(2) -0.0024(19)
N37A 0.041(2) 0.021(2) 0.047(3) -0.0011(19) 0.030(2) -0.0024(19)
N44 0.041(2) 0.021(2) 0.047(3) -0.0011(19) 0.030(2) -0.0024(19)
N44A 0.041(2) 0.021(2) 0.047(3) -0.0011(19) 0.030(2) -0.0024(19)
C3A 0.039(2) 0.032(2) 0.045(3) 0.014(2) 0.022(2) -0.0041(19)
C2A 0.039(2) 0.032(2) 0.045(3) 0.014(2) 0.022(2) -0.0041(19)
C7A 0.039(2) 0.032(2) 0.045(3) 0.014(2) 0.022(2) -0.0041(19)
C6A 0.039(2) 0.032(2) 0.045(3) 0.014(2) 0.022(2) -0.0041(19)
C5A 0.039(2) 0.032(2) 0.045(3) 0.014(2) 0.022(2) -0.0041(19)
C4A 0.039(2) 0.032(2) 0.045(3) 0.014(2) 0.022(2) -0.0041(19)
C7 0.039(2) 0.032(2) 0.045(3) 0.014(2) 0.022(2) -0.0041(19)
C2 0.039(2) 0.032(2) 0.045(3) 0.014(2) 0.022(2) -0.0041(19)
C3 0.039(2) 0.032(2) 0.045(3) 0.014(2) 0.022(2) -0.0041(19)
C4 0.039(2) 0.032(2) 0.045(3) 0.014(2) 0.022(2) -0.0041(19)
C5 0.039(2) 0.032(2) 0.045(3) 0.014(2) 0.022(2) -0.0041(19)
C6 0.039(2) 0.032(2) 0.045(3) 0.014(2) 0.022(2) -0.0041(19)
C9 0.039(2) 0.032(2) 0.045(3) 0.014(2) 0.022(2) -0.0041(19)
C9A 0.039(2) 0.032(2) 0.045(3) 0.014(2) 0.022(2) -0.0041(19)
C10 0.025(5) 0.020(4) 0.064(8) 0.016(5) 0.015(5) -0.005(4)
C10A 0.025(5) 0.020(4) 0.064(8) 0.016(5) 0.015(5) -0.005(4)
C12 0.025(6) 0.024(5) 0.032(6) 0.001(5) 0.009(5) 0.000(5)
C13 0.028(6) 0.037(7) 0.027(6) 0.002(5) 0.010(5) -0.006(5)
C14 0.032(7) 0.034(6) 0.049(8) -0.012(6) 0.028(6) -0.012(5)
C15 0.032(7) 0.051(8) 0.041(7) -0.007(6) 0.021(6) -0.011(6)
C16 0.026(6) 0.048(8) 0.029(6) -0.003(5) 0.008(5) 0.000(5)
C17 0.024(6) 0.025(5) 0.034(6) 0.001(5) 0.015(5) 0.003(5)
C19 0.026(7) 0.026(6) 0.050(8) 0.020(5) 0.012(6) 0.013(5)
C20 0.025(5) 0.020(4) 0.064(8) 0.016(5) 0.015(5) -0.005(4)
C20A 0.025(5) 0.020(4) 0.064(8) 0.016(5) 0.015(5) -0.005(4)
C22 0.031(3) 0.018(3) 0.039(4) -0.007(3) 0.015(3) -0.007(3)
C22A 0.031(3) 0.018(3) 0.039(4) -0.007(3) 0.015(3) -0.007(3)
C23 0.051(8) 0.015(4) 0.068(9) 0.006(6) 0.037(7) 0.007(6)
C25 0.031(3) 0.018(3) 0.039(4) -0.007(3) 0.015(3) -0.007(3)
C25A 0.031(3) 0.018(3) 0.039(4) -0.007(3) 0.015(3) -0.007(3)
C28 0.023(6) 0.034(7) 0.042(7) -0.008(5) 0.015(6) 0.005(5)
C29 0.034(7) 0.040(7) 0.065(10) -0.017(7) 0.020(7) -0.003(6)
C30 0.047(9) 0.049(8) 0.071(10) -0.014(7) 0.032(8) 0.015(7)
C31 0.021(7) 0.065(10) 0.052(9) 0.002(7) 0.007(6) 0.021(6)
C32 0.027(7) 0.061(10) 0.057(9) -0.016(7) 0.017(7) 0.004(7)
C33 0.036(7) 0.035(7) 0.035(7) -0.011(5) 0.014(6) 0.002(5)
C35 0.035(7) 0.036(7) 0.029(6) -0.002(5) 0.015(6) 0.000(5)
C36 0.031(3) 0.018(3) 0.039(4) -0.007(3) 0.015(3) -0.007(3)
C36A 0.031(3) 0.018(3) 0.039(4) -0.007(3) 0.015(3) -0.007(3)
C42 0.041(2) 0.021(2) 0.047(3) -0.0011(19) 0.030(2) -0.0024(19)
C41 0.041(2) 0.021(2) 0.047(3) -0.0011(19) 0.030(2) -0.0024(19)
C40 0.041(2) 0.021(2) 0.047(3) -0.0011(19) 0.030(2) -0.0024(19)
C39 0.041(2) 0.021(2) 0.047(3) -0.0011(19) 0.030(2) -0.0024(19)
C38 0.041(2) 0.021(2) 0.047(3) -0.0011(19) 0.030(2) -0.0024(19)
C43 0.041(2) 0.021(2) 0.047(3) -0.0011(19) 0.030(2) -0.0024(19)
C43A 0.041(2) 0.021(2) 0.047(3) -0.0011(19) 0.030(2) -0.0024(19)
C42A 0.041(2) 0.021(2) 0.047(3) -0.0011(19) 0.030(2) -0.0024(19)
C41A 0.041(2) 0.021(2) 0.047(3) -0.0011(19) 0.030(2) -0.0024(19)
C40A 0.041(2) 0.021(2) 0.047(3) -0.0011(19) 0.030(2) -0.0024(19)
C39A 0.041(2) 0.021(2) 0.047(3) -0.0011(19) 0.030(2) -0.0024(19)
C38A 0.041(2) 0.021(2) 0.047(3) -0.0011(19) 0.030(2) -0.0024(19)
C45 0.041(2) 0.021(2) 0.047(3) -0.0011(19) 0.030(2) -0.0024(19)
C45A 0.041(2) 0.021(2) 0.047(3) -0.0011(19) 0.030(2) -0.0024(19)
C46 0.031(3) 0.018(3) 0.039(4) -0.007(3) 0.015(3) -0.007(3)
C46A 0.031(3) 0.018(3) 0.039(4) -0.007(3) 0.015(3) -0.007(3)
C49 0.019(5) 0.009(4) 0.039(5) 0.007(5) 0.014(4) -0.002(5)
C50 0.021(6) 0.012(4) 0.032(5) 0.003(5) 0.013(5) 0.000(4)
C51 0.033(6) 0.025(6) 0.023(6) -0.005(4) 0.007(5) -0.007(5)
C52 0.056(8) 0.017(5) 0.037(7) -0.010(5) 0.026(6) -0.004(5)
C53 0.063(10) 0.011(4) 0.051(8) -0.004(6) 0.028(8) 0.001(5)
C54 0.056(8) 0.026(6) 0.035(7) 0.006(5) 0.019(6) 0.011(6)
C55 0.041(7) 0.021(5) 0.016(5) -0.011(4) 0.015(5) -0.007(5)
Cl1 0.034(5) 0.0206(17) 0.030(4) 0.006(2) 0.017(4) 0.006(3)
O1 0.045(4) 0.029(3) 0.054(4) 0.007(2) 0.033(3) 0.000(2)
O2 0.045(4) 0.029(3) 0.054(4) 0.007(2) 0.033(3) 0.000(2)
O3 0.045(4) 0.029(3) 0.054(4) 0.007(2) 0.033(3) 0.000(2)
O4 0.045(4) 0.029(3) 0.054(4) 0.007(2) 0.033(3) 0.000(2)
Cl1A 0.034(5) 0.0206(17) 0.030(4) 0.006(2) 0.017(4) 0.006(3)
O2A 0.045(4) 0.029(3) 0.054(4) 0.007(2) 0.033(3) 0.000(2)
O4A 0.045(4) 0.029(3) 0.054(4) 0.007(2) 0.033(3) 0.000(2)
O1A 0.045(4) 0.029(3) 0.054(4) 0.007(2) 0.033(3) 0.000(2)
O3A 0.045(4) 0.029(3) 0.054(4) 0.007(2) 0.033(3) 0.000(2)
Cl2 0.089(6) 0.028(3) 0.066(5) -0.002(3) 0.054(4) 0.013(3)
O5 0.087(6) 0.040(3) 0.075(5) -0.008(4) 0.051(5) -0.002(4)
O6 0.087(6) 0.040(3) 0.075(5) -0.008(4) 0.051(5) -0.002(4)
O7 0.087(6) 0.040(3) 0.075(5) -0.008(4) 0.051(5) -0.002(4)
O8 0.087(6) 0.040(3) 0.075(5) -0.008(4) 0.051(5) -0.002(4)
Cl2A 0.089(6) 0.028(3) 0.066(5) -0.002(3) 0.054(4) 0.013(3)
O6A 0.087(6) 0.040(3) 0.075(5) -0.008(4) 0.051(5) -0.002(4)
O7A 0.087(6) 0.040(3) 0.075(5) -0.008(4) 0.051(5) -0.002(4)
O5A 0.087(6) 0.040(3) 0.075(5) -0.008(4) 0.051(5) -0.002(4)
O8A 0.087(6) 0.040(3) 0.075(5) -0.008(4) 0.051(5) -0.002(4)
N56 0.062(9) 0.050(9) 0.090(11) 0.000(8) 0.016(8) 0.020(7)
C57 0.056(10) 0.046(9) 0.062(10) -0.004(7) 0.027(8) 0.010(7)
C58 0.093(15) 0.046(10) 0.17(2) 0.019(12) 0.076(16) 0.027(10)
N59 0.050(7) 0.036(6) 0.044(7) -0.004(5) 0.018(6) 0.020(5)
C60 0.039(7) 0.031(7) 0.045(8) 0.002(6) 0.018(6) 0.012(5)
C61 0.087(12) 0.027(7) 0.080(11) 0.002(7) 0.054(10) 0.003(7)

loop_
_atom_type_symbol
_atom_type_description
_atom_type_scat_dispersion_real
_atom_type_scat_dispersion_imag
_atom_type_scat_source
C C 0.0033 0.0016 'International Tables Vol C Tables 4.2.6.8 and 6.1.1.4'
H H 0.0000 0.0000 'International Tables Vol C Tables 4.2.6.8 and 6.1.1.4'
Cl Cl 0.1484 0.1585 'International Tables Vol C Tables 4.2.6.8 and 6.1.1.4'
Mn Mn 0.3368 0.7283 'International Tables Vol C Tables 4.2.6.8 and 6.1.1.4'
N N 0.0061 0.0033 'International Tables Vol C Tables 4.2.6.8 and 6.1.1.4'
O O 0.0106 0.0060 'International Tables Vol C Tables 4.2.6.8 and 6.1.1.4'

loop_
_geom_angle_atom_site_label_1
_geom_angle_atom_site_label_2
_geom_angle_atom_site_label_3
_geom_angle
O24 Mn1 O47 100.3(3)
O24 Mn1 N1 117.6(6)
O24 Mn1 N1A 113.6(16)
O24 Mn1 N11 117.5(4)
O24 Mn1 N21 75.5(3)
O47 Mn1 N1 106.0(5)
O47 Mn1 N1A 106.5(12)
O47 Mn1 N11 106.2(4)
O47 Mn1 N21 175.8(4)
N1 Mn1 N21 76.1(5)
N1A Mn1 N21 75.3(12)
N11 Mn1 N1 107.8(6)
N11 Mn1 N1A 111.3(15)
N11 Mn1 N21 76.4(4)
O24 Mn2 O48 100.7(3)
O24 Mn2 N26 76.4(3)
O24 Mn2 N27 115.9(4)
O24 Mn2 N37 118.5(5)
O24 Mn2 N37A 103.3(14)
O48 Mn2 N26 176.0(4)
O48 Mn2 N27 109.6(4)
O48 Mn2 N37 103.3(4)
N27 Mn2 N26 74.3(4)
N27 Mn2 N37 107.7(5)
N37 Mn2 N26 76.1(4)
N37A Mn2 O48 109.8(15)
N37A Mn2 N26 68.6(15)
N37A Mn2 N27 116.4(13)
Mn2 O24 Mn1 120.9(3)
C23 O24 Mn1 119.0(8)
C23 O24 Mn2 119.3(8)
C49 O47 Mn1 135.6(7)
C49 O48 Mn2 136.5(7)
C2 N1 Mn1 139.6(12)
C2 N1 C9 101.0(15)
C9 N1 Mn1 117.4(10)
C2A N1A Mn1 130(5)
C2A N1A C9A 123(6)
C9A N1A Mn1 107(2)
C7 N8 H8 126.9
C7 N8 C9 106.2(12)
C9 N8 H8 126.9
C7A N8A H8A 119.6
C9A N8A H8A 119.6
C9A N8A C7A 121(4)
C12 N11 Mn1 137.4(8)
C19 N11 Mn1 118.0(8)
C19 N11 C12 104.6(10)
C17 N18 H18 127.3
C19 N18 H18 127.3
C19 N18 C17 105.5(10)
C10 N21 Mn1 107.6(8)
C10 N21 C22A 111.9(11)
C10A N21 Mn1 107(2)
C20 N21 Mn1 108.1(8)
C20 N21 C10 113.2(12)
C20 N21 C22A 112.0(11)
C20A N21 Mn1 102(3)
C20A N21 C10A 97(4)
C22 N21 Mn1 106.4(16)
C22 N21 C10A 110(3)
C22 N21 C20A 132(4)
C22A N21 Mn1 103.3(7)
C25 N26 Mn2 102.9(8)
C25 N26 C36 115.5(11)
C25 N26 C46 114.5(10)
C25A N26 Mn2 105.8(15)
C25A N26 C46A 98(3)
C36 N26 Mn2 107.9(7)
C36 N26 C46 108.9(11)
C36A N26 Mn2 108.2(14)
C36A N26 C25A 102(2)
C36A N26 C46A 129(3)
C46 N26 Mn2 106.4(7)
C46A N26 Mn2 110(2)
C28 N27 Mn2 135.4(8)
C35 N27 Mn2 118.7(8)
C35 N27 C28 105.9(10)
C33 N34 H34 125.4
C35 N34 H34 125.4
C35 N34 C33 109.2(10)
C38 N37 Mn2 137.7(10)
C45 N37 Mn2 115.0(9)
C45 N37 C38 105.1(12)
C38A N37A Mn2 124(3)
C45A N37A Mn2 122(4)
C45A N37A C38A 113(5)
C43 N44 H44 125.7
C45 N44 H44 125.7
C45 N44 C43 108.6(11)
C43A N44A H44A 128.5
C43A N44A C45A 103(5)
C45A N44A H44A 128.5
C2A C3A H3A 120.0
C2A C3A C4A 120.0
C4A C3A H3A 120.0
N1A C2A C3A 132(4)
N1A C2A C7A 107(5)
C7A C2A C3A 120.0
C2A C7A N8A 97(3)
C2A C7A C6A 120.0
C6A C7A N8A 141(4)
C7A C6A H6A 120.0
C5A C6A C7A 120.0
C5A C6A H6A 120.0
C6A C5A H5A 120.0
C6A C5A C4A 120.0
C4A C5A H5A 120.0
C3A C4A H4A 120.0
C5A C4A C3A 120.0
C5A C4A H4A 120.0
N8 C7 C2 108.1(10)
N8 C7 C6 131.9(10)
C2 C7 C6 120.0
N1 C2 C7 110.9(11)
N1 C2 C3 129.1(11)
C3 C2 C7 120.0
C2 C3 H3 120.0
C2 C3 C4 120.0
C4 C3 H3 120.0
C3 C4 H4 120.0
C5 C4 C3 120.0
C5 C4 H4 120.0
C4 C5 H5 120.0
C4 C5 C6 120.0
C6 C5 H5 120.0
C7 C6 H6 120.0
C5 C6 C7 120.0
C5 C6 H6 120.0
N1 C9 C10 120.5(12)
N8 C9 N1 113.8(15)
N8 C9 C10 125.1(14)
N1A C9A C10A 116(4)
N8A C9A N1A 93(5)
N8A C9A C10A 127(3)
N21 C10 C9 110.4(12)
N21 C10 H10A 109.6
N21 C10 H10B 109.6
C9 C10 H10A 109.6
C9 C10 H10B 109.6
H10A C10 H10B 108.1
N21 C10A C9A 95(3)
N21 C10A H10C 112.7
N21 C10A H10D 112.7
C9A C10A H10C 112.7
C9A C10A H10D 112.7
H10C C10A H10D 110.2
N11 C12 C13 130.6(12)
N11 C12 C17 109.5(10)
C17 C12 C13 120.0(12)
C12 C13 H13 121.1
C14 C13 C12 117.8(12)
C14 C13 H13 121.1
C13 C14 H14 119.2
C13 C14 C15 121.6(12)
C15 C14 H14 119.2
C14 C15 H15 119.0
C16 C15 C14 121.9(12)
C16 C15 H15 119.0
C15 C16 H16 121.7
C15 C16 C17 116.6(12)
C17 C16 H16 121.7
N18 C17 C12 106.4(11)
N18 C17 C16 131.4(12)
C16 C17 C12 122.1(12)
N11 C19 N18 113.9(11)
N11 C19 C20 121.4(11)
N11 C19 C20A 119(2)
N18 C19 C20 124.6(11)
N18 C19 C20A 123(2)
N21 C20 C19 112.1(11)
N21 C20 H20A 109.2
N21 C20 H20B 109.2
C19 C20 H20A 109.2
C19 C20 H20B 109.2
H20A C20 H20B 107.9
N21 C20A H20C 107.4
N21 C20A H20D 107.4
C19 C20A N21 120(5)
C19 C20A H20C 107.4
C19 C20A H20D 107.4
H20C C20A H20D 107.0
N21 C22 H22A 110.0
N21 C22 H22B 110.0
N21 C22 C23 108.7(13)
H22A C22 H22B 108.3
C23 C22 H22A 110.0
C23 C22 H22B 110.0
N21 C22A H22C 109.6
N21 C22A H22D 109.6
H22C C22A H22D 108.1
C23 C22A N21 110.4(10)
C23 C22A H22C 109.6
C23 C22A H22D 109.6
O24 C23 C22 117.2(17)
O24 C23 C22A 111.6(11)
O24 C23 C25 108.9(11)
O24 C23 C25A 119.6(16)
C22A C23 C25 112.2(10)
C25A C23 C22 115.6(11)
N26 C25 C23 112.6(11)
N26 C25 H25A 109.1
N26 C25 H25B 109.1
C23 C25 H25A 109.1
C23 C25 H25B 109.1
H25A C25 H25B 107.8
N26 C25A H25C 109.9
N26 C25A H25D 109.9
C23 C25A N26 108.9(16)
C23 C25A H25C 109.9
C23 C25A H25D 109.9
H25C C25A H25D 108.3
C29 C28 N27 128.3(13)
C29 C28 C33 123.4(13)
C33 C28 N27 108.3(10)
C28 C29 H29 122.6
C28 C29 C30 114.8(14)
C30 C29 H29 122.6
C29 C30 H30 119.6
C31 C30 C29 120.7(14)
C31 C30 H30 119.6
C30 C31 H31 118.5
C32 C31 C30 122.9(13)
C32 C31 H31 118.5
C31 C32 H32 121.9
C31 C32 C33 116.3(14)
C33 C32 H32 121.9
N34 C33 C28 105.6(12)
N34 C33 C32 132.5(14)
C32 C33 C28 121.9(13)
N27 C35 N34 111.0(11)
N27 C35 C36 125.0(12)
N27 C35 C36A 122(2)
N34 C35 C36 123.7(11)
N34 C35 C36A 122(2)
N26 C36 H36A 110.1
N26 C36 H36B 110.1
C35 C36 N26 108.0(10)
C35 C36 H36A 110.1
C35 C36 H36B 110.1
H36A C36 H36B 108.4
N26 C36A C35 110(2)
N26 C36A H36C 109.6
N26 C36A H36D 109.6
C35 C36A H36C 109.6
C35 C36A H36D 109.6
H36C C36A H36D 108.1
C41 C42 H42 120.0
C41 C42 C43 120.0
C43 C42 H42 120.0
C42 C41 H41 120.0
C42 C41 C40 120.0
C40 C41 H41 120.0
C41 C40 H40 120.0
C39 C40 C41 120.0
C39 C40 H40 120.0
C40 C39 H39 120.0
C38 C39 C40 120.0
C38 C39 H39 120.0
N37 C38 C39 129.1(10)
N37 C38 C43 110.8(10)
C39 C38 C43 120.0
N44 C43 C42 136.3(9)
N44 C43 C38 103.6(9)
C38 C43 C42 120.0
N44A C43A C42A 120(4)
N44A C43A C38A 120(4)
C42A C43A C38A 120.0
C43A C42A H42A 120.0
C41A C42A C43A 120.0
C41A C42A H42A 120.0
C42A C41A H41A 120.0
C40A C41A C42A 120.0
C40A C41A H41A 120.0
C41A C40A H40A 120.0
C39A C40A C41A 120.0
C39A C40A H40A 120.0
C40A C39A H39A 120.0
C40A C39A C38A 120.0
C38A C39A H39A 120.0
C43A C38A N37A 93(3)
C39A C38A N37A 147(3)
C39A C38A C43A 120.0
N37 C45 N44 111.7(12)
N37 C45 C46 125.6(12)
N44 C45 C46 122.7(12)
N37A C45A N44A 111(5)
N37A C45A C46A 131(6)
N44A C45A C46A 117(5)
N26 C46 H46A 109.6
N26 C46 H46B 109.6
C45 C46 N26 110.1(10)
C45 C46 H46A 109.6
C45 C46 H46B 109.6
H46A C46 H46B 108.1
N26 C46A H46C 112.5
N26 C46A H46D 112.5
C45A C46A N26 96(4)
C45A C46A H46C 112.5
C45A C46A H46D 112.5
H46C C46A H46D 110.0
O47 C49 O48 125.9(7)
O47 C49 C50 118.5(12)
O48 C49 C50 115.6(11)
C51 C50 C49 117.9(11)
C55 C50 C49 121.4(11)
C55 C50 C51 120.6(8)
C50 C51 H51 121.6
C50 C51 C52 116.8(11)
C52 C51 H51 121.6
C51 C52 H52 119.6
C53 C52 C51 120.9(11)
C53 C52 H52 119.6
C52 C53 H53 119.3
C52 C53 C54 121.4(9)
C54 C53 H53 119.3
C53 C54 H54 121.5
C53 C54 C55 116.9(11)
C55 C54 H54 121.5
C50 C55 C54 123.2(10)
C50 C55 H55 118.4
C54 C55 H55 118.4
O1 Cl1 O2 105.6(9)
O1 Cl1 O3 111.3(10)
O1 Cl1 O4 121.3(12)
O3 Cl1 O2 104.9(11)
O4 Cl1 O2 105.9(10)
O4 Cl1 O3 106.5(9)
O2A Cl1A O4A 109.4
O2A Cl1A O1A 109.5
O2A Cl1A O3A 109.5
O4A Cl1A O3A 109.4
O1A Cl1A O4A 109.5
O1A Cl1A O3A 109.5
O5 Cl2 O6 112.0(10)
O5 Cl2 O7 109.7(10)
O5 Cl2 O8 117.3(12)
O7 Cl2 O6 101.3(11)
O7 Cl2 O8 112.1(11)
O8 Cl2 O6 103.0(10)
O6A Cl2A O8A 109.4
O7A Cl2A O6A 109.5
O7A Cl2A O8A 109.4
O5A Cl2A O6A 109.5
O5A Cl2A O7A 109.6
O5A Cl2A O8A 109.4
N56 C57 C58 178(2)
C57 C58 H58A 109.5
C57 C58 H58B 109.5
C57 C58 H58C 109.5
H58A C58 H58B 109.5
H58A C58 H58C 109.5
H58B C58 H58C 109.5
N59 C60 C61 177.9(17)
C60 C61 H61A 109.5
C60 C61 H61B 109.5
C60 C61 H61C 109.5
H61A C61 H61B 109.5
H61A C61 H61C 109.5
H61B C61 H61C 109.5

loop_
_geom_bond_atom_site_label_1
_geom_bond_atom_site_label_2
_geom_bond_distance
Mn1 O24 2.065(10)
Mn1 O47 2.075(7)
Mn1 N1 2.125(17)
Mn1 N1A 2.16(6)
Mn1 N11 2.106(11)
Mn1 N21 2.431(10)
Mn2 O24 2.016(10)
Mn2 O48 2.039(7)
Mn2 N26 2.429(10)
Mn2 N27 2.093(11)
Mn2 N37 2.170(14)
Mn2 N37A 2.02(5)
O24 C23 1.417(11)
O47 C49 1.210(15)
O48 C49 1.273(15)
N1 C2 1.352(14)
N1 C9 1.376(16)
N1A C2A 1.362(18)
N1A C9A 1.38(2)
N8 H8 0.8800
N8 C7 1.299(14)
N8 C9 1.341(18)
N8A H8A 0.8800
N8A C7A 1.54(3)
N8A C9A 1.34(2)
N11 C12 1.355(16)
N11 C19 1.330(15)
N18 H18 0.8800
N18 C17 1.371(16)
N18 C19 1.342(16)
N21 C10 1.464(17)
N21 C10A 1.47(2)
N21 C20 1.424(19)
N21 C20A 1.47(2)
N21 C22 1.458(12)
N21 C22A 1.480(10)
N26 C25 1.386(17)
N26 C25A 1.496(14)
N26 C36 1.494(17)
N26 C36A 1.45(4)
N26 C46 1.511(17)
N26 C46A 1.53(6)
N27 C28 1.421(16)
N27 C35 1.305(15)
N34 H34 0.8800
N34 C33 1.363(16)
N34 C35 1.351(16)
N37 C38 1.374(15)
N37 C45 1.309(18)
N37A C38A 1.57(7)
N37A C45A 1.21(8)
N44 H44 0.8800
N44 C43 1.370(13)
N44 C45 1.354(17)
N44A H44A 0.8800
N44A C43A 1.33(6)
N44A C45A 1.41(8)
C3A H3A 0.9500
C3A C2A 1.3900
C3A C4A 1.3900
C2A C7A 1.3900
C7A C6A 1.3900
C6A H6A 0.9500
C6A C5A 1.3900
C5A H5A 0.9500
C5A C4A 1.3900
C4A H4A 0.9500
C7 C2 1.3900
C7 C6 1.3900
C2 C3 1.3900
C3 H3 0.9500
C3 C4 1.3900
C4 H4 0.9500
C4 C5 1.3900
C5 H5 0.9500
C5 C6 1.3900
C6 H6 0.9500
C9 C10 1.57(2)
C9A C10A 1.57(3)
C10 H10A 0.9900
C10 H10B 0.9900
C10A H10C 0.9900
C10A H10D 0.9900
C12 C13 1.414(17)
C12 C17 1.400(17)
C13 H13 0.9500
C13 C14 1.337(18)
C14 H14 0.9500
C14 C15 1.42(2)
C15 H15 0.9500
C15 C16 1.37(2)
C16 H16 0.9500
C16 C17 1.384(18)
C19 C20 1.548(19)
C19 C20A 1.38(7)
C20 H20A 0.9900
C20 H20B 0.9900
C20A H20C 0.9900
C20A H20D 0.9900
C22 H22A 0.9900
C22 H22B 0.9900
C22 C23 1.526(14)
C22A H22C 0.9900
C22A H22D 0.9900
C22A C23 1.474(12)
C23 C25 1.535(12)
C23 C25A 1.492(14)
C25 H25A 0.9900
C25 H25B 0.9900
C25A H25C 0.9900
C25A H25D 0.9900
C28 C29 1.345(18)
C28 C33 1.376(18)
C29 H29 0.9500
C29 C30 1.43(2)
C30 H30 0.9500
C30 C31 1.37(2)
C31 H31 0.9500
C31 C32 1.35(2)
C32 H32 0.9500
C32 C33 1.373(19)
C35 C36 1.459(18)
C35 C36A 1.46(2)
C36 H36A 0.9900
C36 H36B 0.9900
C36A H36C 0.9900
C36A H36D 0.9900
C42 H42 0.9500
C42 C41 1.3900
C42 C43 1.3900
C41 H41 0.9500
C41 C40 1.3900
C40 H40 0.9500
C40 C39 1.3900
C39 H39 0.9500
C39 C38 1.3900
C38 C43 1.3900
C43A C42A 1.3900
C43A C38A 1.3900
C42A H42A 0.9500
C42A C41A 1.3900
C41A H41A 0.9500
C41A C40A 1.3900
C40A H40A 0.9500
C40A C39A 1.3900
C39A H39A 0.9500
C39A C38A 1.3900
C45 C46 1.462(18)
C45A C46A 1.43(8)
C46 H46A 0.9900
C46 H46B 0.9900
C46A H46C 0.9900
C46A H46D 0.9900
C49 C50 1.518(10)
C50 C51 1.406(16)
C50 C55 1.326(16)
C51 H51 0.9500
C51 C52 1.411(16)
C52 H52 0.9500
C52 C53 1.356(18)
C53 H53 0.9500
C53 C54 1.385(19)
C54 H54 0.9500
C54 C55 1.387(16)
C55 H55 0.9500
Cl1 O1 1.379(18)
Cl1 O2 1.491(16)
Cl1 O3 1.456(16)
Cl1 O4 1.386(15)
Cl1A O2A 1.4407
Cl1A O4A 1.4424
Cl1A O1A 1.4420
Cl1A O3A 1.4429
Cl2 O5 1.396(16)
Cl2 O6 1.461(18)
Cl2 O7 1.419(18)
Cl2 O8 1.434(17)
Cl2A O6A 1.4430
Cl2A O7A 1.4428
Cl2A O5A 1.4406
Cl2A O8A 1.4442
N56 C57 1.10(2)
C57 C58 1.48(2)
C58 H58A 0.9800
C58 H58B 0.9800
C58 H58C 0.9800
N59 C60 1.143(17)
C60 C61 1.453(19)
C61 H61A 0.9800
C61 H61B 0.9800
C61 H61C 0.9800

loop_
_geom_hbond_atom_site_label_D
_geom_hbond_atom_site_label_H
_geom_hbond_atom_site_label_A
_geom_hbond_distance_DH
_geom_hbond_distance_HA
_geom_hbond_distance_DA
_geom_hbond_angle_DHA
_geom_hbond_site_symmetry_A
N8 H8 Cl1 0.88 2.69 3.567(15) 178 2_565
N8 H8 O3 0.88 2.20 2.99(2) 149 2_565
N8 H8 O4 0.88 2.13 2.914(19) 148 2_565
N8A H8A O4A 0.88 2.23 3.04(7) 152 2_565
N8A H8A O3A 0.88 2.53 3.30(7) 148 2_565
N34 H34 N59 0.88 2.05 2.911(14) 164 2_564
C20 H20B O6 0.99 2.45 3.34(2) 150 2_565
C20 H20B O8 0.99 2.60 3.19(3) 118 2_565
C20A H20C O7A 0.99 2.49 3.36(7) 146 2_565

loop_
_geom_torsion_atom_site_label_1
_geom_torsion_atom_site_label_2
_geom_torsion_atom_site_label_3
_geom_torsion_atom_site_label_4
_geom_torsion
Mn1 O24 C23 C22 13(3)
Mn1 O24 C23 C22A -33.2(15)
Mn1 O24 C23 C25 -157.7(8)
Mn1 O24 C23 C25A 161(2)
Mn1 O47 C49 O48 1(2)
Mn1 O47 C49 C50 -178.4(8)
Mn1 N1 C2 C7 164.5(14)
Mn1 N1 C2 C3 -15(3)
Mn1 N1 C9 N8 -168.7(12)
Mn1 N1 C9 C10 3(2)
Mn1 N1A C2A C3A 5(6)
Mn1 N1A C2A C7A 170(4)
Mn1 N1A C9A N8A -172(3)
Mn1 N1A C9A C10A 53(4)
Mn1 N11 C12 C13 2(2)
Mn1 N11 C12 C17 -176.2(10)
Mn1 N11 C19 N18 176.6(10)
Mn1 N11 C19 C20 -7.5(18)
Mn1 N11 C19 C20A 18(4)
Mn1 N21 C10 C9 -28.7(15)
Mn1 N21 C10A C9A 48(4)
Mn1 N21 C20 C19 -21.0(15)
Mn1 N21 C20A C19 21(7)
Mn1 N21 C22 C23 38(4)
Mn1 N21 C22A C23 -41.3(11)
Mn2 O24 C23 C22 -156(2)
Mn2 O24 C23 C22A 157.4(8)
Mn2 O24 C23 C25 33.0(14)
Mn2 O24 C23 C25A -8(3)
Mn2 O48 C49 O47 1(2)
Mn2 O48 C49 C50 -179.1(8)
Mn2 N26 C25 C23 40.7(11)
Mn2 N26 C25A C23 -32(4)
Mn2 N26 C36 C35 25.4(14)
Mn2 N26 C36A C35 -22(3)
Mn2 N26 C46 C45 25.1(13)
Mn2 N26 C46A C45A -32(4)
Mn2 N27 C28 C29 -2(2)
Mn2 N27 C28 C33 178.8(10)
Mn2 N27 C35 N34 -178.4(8)
Mn2 N27 C35 C36 7.9(18)
Mn2 N27 C35 C36A -24(2)
Mn2 N37 C38 C39 -22(2)
Mn2 N37 C38 C43 156.5(11)
Mn2 N37 C45 N44 -163.6(10)
Mn2 N37 C45 C46 16(2)
Mn2 N37A C38A C43A 177(3)
Mn2 N37A C38A C39A 4(7)
Mn2 N37A C45A N44A -177(3)
Mn2 N37A C45A C46A -1(6)
O24 C23 C25 N26 -51.2(15)
O24 C23 C25A N26 30(4)
O47 C49 C50 C51 3.0(18)
O47 C49 C50 C55 -174.2(12)
O48 C49 C50 C51 -176.8(11)
O48 C49 C50 C55 6.0(19)
N1 C2 C3 C4 179.7(16)
N1 C9 C10 N21 20(2)
N1A C2A C7A N8A 0.0(3)
N1A C2A C7A C6A -167(4)
N1A C9A C10A N21 -72(5)
N8 C7 C2 N1 -2.8(11)
N8 C7 C2 C3 177.0(13)
N8 C7 C6 C5 -176.2(16)
N8 C9 C10 N21 -169.3(14)
N8A C7A C6A C5A -160(6)
N8A C9A C10A N21 171(5)
N11 C12 C13 C14 -179.5(13)
N11 C12 C17 N18 -2.4(14)
N11 C12 C17 C16 -180.0(12)
N11 C19 C20 N21 21(2)
N11 C19 C20A N21 -28(8)
N18 C19 C20 N21 -163.4(14)
N18 C19 C20A N21 175(4)
N21 C22 C23 O24 -36(4)
N21 C22 C23 C25A 174(3)
N21 C22A C23 O24 51.1(15)
N21 C22A C23 C25 173.6(10)
N27 C28 C29 C30 -178.5(14)
N27 C28 C33 N34 1.0(16)
N27 C28 C33 C32 178.0(14)
N27 C35 C36 N26 -24.5(19)
N27 C35 C36A N26 32(4)
N34 C35 C36 N26 162.5(12)
N34 C35 C36A N26 -176.4(19)
N37 C38 C43 N44 4.7(12)
N37 C38 C43 C42 -178.3(13)
N37 C45 C46 N26 -30(2)
N37A C45A C46A N26 26(7)
N44 C45 C46 N26 149.7(13)
N44A C43A C42A C41A -175(4)
N44A C43A C38A N37A -0.1(3)
N44A C43A C38A C39A 175(3)
N44A C45A C46A N26 -159(3)
C3A C2A C7A N8A 167(4)
C3A C2A C7A C6A 0.0
C2A N1A C9A N8A -0.1(7)
C2A N1A C9A C10A -134(5)
C2A C3A C4A C5A 0.0
C2A C7A C6A C5A 0.0
C7A N8A C9A N1A 0.1(8)
C7A N8A C9A C10A 127(7)
C7A C6A C5A C4A 0.0
C6A C5A C4A C3A 0.0
C4A C3A C2A N1A 164(5)
C4A C3A C2A C7A 0.0
C7 N8 C9 N1 0.3(18)
C7 N8 C9 C10 -170.9(17)
C7 C2 C3 C4 0.0
C2 N1 C9 N8 -1.9(17)
C2 N1 C9 C10 169.8(17)
C2 C7 C6 C5 0.0
C2 C3 C4 C5 0.0
C3 C4 C5 C6 0.0
C4 C5 C6 C7 0.0
C6 C7 C2 N1 -179.8(13)
C6 C7 C2 C3 0.0
C9 N1 C2 C7 2.7(13)
C9 N1 C2 C3 -177.0(13)
C9 N8 C7 C2 1.4(13)
C9 N8 C7 C6 177.9(13)
C9A N1A C2A C3A -165(5)
C9A N1A C2A C7A 0.0(4)
C9A N8A C7A C2A -0.1(8)
C9A N8A C7A C6A 162(5)
C10 N21 C20 C19 -140.1(13)
C10 N21 C22A C23 74.2(13)
C10A N21 C20A C19 -88(6)
C10A N21 C22 C23 153(3)
C12 N11 C19 N18 -3.1(17)
C12 N11 C19 C20 172.9(13)
C12 N11 C19 C20A -162(4)
C12 C13 C14 C15 0.9(19)
C13 C12 C17 N18 178.8(11)
C13 C12 C17 C16 1.3(19)
C13 C14 C15 C16 -1(2)
C14 C15 C16 C17 1(2)
C15 C16 C17 N18 -178.1(13)
C15 C16 C17 C12 -1.3(19)
C17 N18 C19 N11 1.6(17)
C17 N18 C19 C20 -174.3(14)
C17 N18 C19 C20A 160(5)
C17 C12 C13 C14 -1.1(18)
C19 N11 C12 C13 -178.2(14)
C19 N11 C12 C17 3.3(15)
C19 N18 C17 C12 0.6(15)
C19 N18 C17 C16 177.8(14)
C20 N21 C10 C9 90.7(15)
C20 N21 C22A C23 -157.4(11)
C20A N21 C10A C9A 153(4)
C20A N21 C22 C23 -86(5)
C22 N21 C10A C9A -67(4)
C22 N21 C20A C19 146(5)
C22 C23 C25A N26 179(3)
C22A N21 C10 C9 -141.5(13)
C22A N21 C20 C19 92.2(15)
C22A C23 C25 N26 -175.2(11)
C25 N26 C36 C35 139.8(12)
C25 N26 C46 C45 -87.8(13)
C25A N26 C36A C35 89(4)
C25A N26 C46A C45A -142(4)
C28 N27 C35 N34 2.3(15)
C28 N27 C35 C36 -171.5(14)
C28 N27 C35 C36A 156.6(18)
C28 C29 C30 C31 0(2)
C29 C28 C33 N34 -178.1(14)
C29 C28 C33 C32 -1(2)
C29 C30 C31 C32 1(3)
C30 C31 C32 C33 -1(3)
C31 C32 C33 N34 177.5(16)
C31 C32 C33 C28 1(2)
C33 N34 C35 N27 -1.7(16)
C33 N34 C35 C36 172.2(13)
C33 N34 C35 C36A -156(2)
C33 C28 C29 C30 0(2)
C35 N27 C28 C29 177.0(15)
C35 N27 C28 C33 -2.0(15)
C35 N34 C33 C28 0.3(16)
C35 N34 C33 C32 -176.2(16)
C36 N26 C25 C23 -76.6(14)
C36 N26 C46 C45 141.2(11)
C36A N26 C25A C23 -145(3)
C36A N26 C46A C45A 105(4)
C42 C41 C40 C39 0.0
C41 C42 C43 N44 175.9(15)
C41 C42 C43 C38 0.0
C41 C40 C39 C38 0.0
C40 C39 C38 N37 177.9(15)
C40 C39 C38 C43 0.0
C39 C38 C43 N44 -177.1(11)
C39 C38 C43 C42 0.0
C38 N37 C45 N44 2.4(18)
C38 N37 C45 C46 -177.6(14)
C43 N44 C45 N37 0.5(17)
C43 N44 C45 C46 -179.5(13)
C43 C42 C41 C40 0.0
C43A N44A C45A N37A -0.1(7)
C43A N44A C45A C46A -177(6)
C43A C42A C41A C40A 0.0
C42A C43A C38A N37A -175(3)
C42A C43A C38A C39A 0.0
C42A C41A C40A C39A 0.0
C41A C40A C39A C38A 0.0
C40A C39A C38A N37A 171(6)
C40A C39A C38A C43A 0.0
C38A N37A C45A N44A 0.1(6)
C38A N37A C45A C46A 176(7)
C38A C43A C42A C41A 0.0
C45 N37 C38 C39 177.5(11)
C45 N37 C38 C43 -4.4(16)
C45 N44 C43 C42 -179.4(11)
C45 N44 C43 C38 -3.1(13)
C45A N37A C38A C43A 0.0(4)
C45A N37A C38A C39A -172(6)
C45A N44A C43A C42A 175(3)
C45A N44A C43A C38A 0.1(6)
C46 N26 C25 C23 155.7(10)
C46 N26 C36 C35 -89.7(13)
C46A N26 C25A C23 82(4)
C46A N26 C36A C35 -160(3)
C49 C50 C51 C52 179.1(12)
C49 C50 C55 C54 -179.9(12)
C50 C51 C52 C53 4(2)
C51 C50 C55 C54 3(2)
C51 C52 C53 C54 -4(2)
C52 C53 C54 C55 3(2)
C53 C54 C55 C50 -2(2)
C55 C50 C51 C52 -4(2)

loop_
_twin_individual_id
_twin_individual_mass_fraction_refined
1 0.51(5)
2 0.49(5)
